data_2236466
loop_
_publ_author_name
'Gueorguieva, Petia G.'
'Laneman, Scott A.'
'Stanley, George G.'
'Fronczek, Frank R.'
'Watkins, Steven F.'

_publ_section_title
;
 Di-\m-carbonyl-bis[bis(triphenylphosphane)rhodium(0)](<i>Rh</i>---<i>Rh</i>)
 acetone disolvate
;
_journal_coeditor_code LH5542
_journal_issue 11
_journal_name_full 'Acta Crystallographica Section E'
_journal_page_first m1408
_journal_page_last m1409
_journal_paper_doi 10.1107/S1600536812043528
_journal_volume 68
_journal_year 2012
_chemical_formula_iupac '[Rh2 (C18 H15 P)4 (C O)2], 2C3 H6 O'
_chemical_formula_moiety 'C74 H60 P4 O2 Rh2, 2(C3 H6 O)'
_chemical_formula_sum 'C80 H72 O4 P4 Rh2'
_chemical_formula_weight 1427.16
_chemical_name_systematic
;
Di-\m-carbonyl-bis[bis(triphenylphosphane)rhodium(0)](<i>Rh</i>---<i>Rh</i>)
acetone disolvate
;
_space_group_IT_number 15
_symmetry_cell_setting monoclinic
_symmetry_space_group_name_Hall '-C 2yc'
_symmetry_space_group_name_H-M 'C 1 2/c 1'
_atom_sites_solution_hydrogens geom
_atom_sites_solution_primary direct
_atom_sites_solution_secondary difmap
_audit_creation_method 'WinGX routine CIF_UPDATE'
_cell_angle_alpha 90
_cell_angle_beta 115.67(2)
_cell_angle_gamma 90
_cell_formula_units_Z 4
_cell_length_a 23.535(3)
_cell_length_b 13.0758(11)
_cell_length_c 24.650(2)
_cell_measurement_pressure 101.3
_cell_measurement_reflns_used 25
_cell_measurement_temperature 298(2)
_cell_measurement_theta_max 27.5
_cell_measurement_theta_min 2.62
_cell_volume 6837.1(16)
_computing_cell_refinement 'CAD-4 EXPRESS (Enraf--Nonius, 1994)'
_computing_data_collection 'CAD-4 EXPRESS (Enraf--Nonius, 1994)'
_computing_data_reduction 'XCAD4 (Harms & Wocadlo, 1995)'
_computing_molecular_graphics 'ORTEP-3 for Windows (Farrugia, 1997)'
_computing_publication_material 'WinGX (Farrugia, 1999)'
_computing_structure_refinement 'SHELXL97 (Sheldrick, 2008) and SQUEEZE in PLATON (Spek, 2009)'
_computing_structure_solution 'SIR2002 (Burla <i>et al.</i>, 2003)'
_diffrn_ambient_temperature 298(2)
_diffrn_measured_fraction_theta_full 1
_diffrn_measured_fraction_theta_max 1
_diffrn_measurement_device 'Enraf--Nonius CAD-4'
_diffrn_measurement_method \q/2\q
_diffrn_radiation_monochromator graphite
_diffrn_radiation_source 'fine-focus sealed tube'
_diffrn_radiation_type MoK\a
_diffrn_radiation_wavelength 0.71073
_diffrn_reflns_av_R_equivalents 0.0264
_diffrn_reflns_limit_h_max 28
_diffrn_reflns_limit_h_min 0
_diffrn_reflns_limit_k_max 16
_diffrn_reflns_limit_k_min 0
_diffrn_reflns_limit_l_max 27
_diffrn_reflns_limit_l_min -30
_diffrn_reflns_number 6874
_diffrn_reflns_theta_full 25
_diffrn_reflns_theta_max 25.97
_diffrn_reflns_theta_min 1.83
_diffrn_standards_decay_% 4.0
_diffrn_standards_interval_count 3
_diffrn_standards_interval_time 60
_diffrn_standards_number 3
_exptl_absorpt_coefficient_mu 0.627
_exptl_absorpt_correction_T_max 0.8692
_exptl_absorpt_correction_T_min 0.7966
_exptl_absorpt_correction_type psi-scan
_exptl_absorpt_process_details '(North <i>et al.</i>, 1968)'
_exptl_crystal_colour red
_exptl_crystal_density_diffrn 1.386
_exptl_crystal_density_method 'not measured'
_exptl_crystal_description prism
_exptl_crystal_F_000 2936
_exptl_crystal_size_max 0.38
_exptl_crystal_size_mid 0.38
_exptl_crystal_size_min 0.23
_platon_squeeze_details
;
Each solvent accessible cavity associated with a dirhodium molecule
(estimated volume 288 \%A^3^) contains two disordered acetone molecules,
for which no reasonable model could be developed. Therefore, the observed
structure amplitudes were modified by PLATON (Spek, 1990) to eliminate
the diffuse electron density (71 electrons) found in each cavity. The
solvent is included in the formula, FW, density, etc., but is not in the
refined model.
;
_refine_diff_density_max 0.393
_refine_diff_density_min -0.273
_refine_ls_extinction_coef 0
_refine_ls_extinction_method none
_refine_ls_goodness_of_fit_ref 1.03
_refine_ls_hydrogen_treatment constr
_refine_ls_matrix_type full
_refine_ls_number_constraints 0
_refine_ls_number_parameters 370
_refine_ls_number_reflns 6718
_refine_ls_number_restraints 0
_refine_ls_restrained_S_all 1.03
_refine_ls_R_factor_gt 0.0324
_refine_ls_shift/su_max 0.003
_refine_ls_structure_factor_coef Fsqd
_refine_ls_weighting_details 'calc w=1/[\s^2^(Fo^2^)+(0.0423P)^2^+0.3727P] where P=(Fo^2^+2Fc^2^)/3'
_refine_ls_weighting_scheme calc
_refine_ls_wR_factor_ref 0.0823
_reflns_number_gt 5170
_reflns_number_total 6718
_reflns_threshold_expression I>2\s(I)
_cod_data_source_file lh5542.cif
_cod_data_source_block I
_cod_original_sg_symbol_H-M 'C 2/c'
_cod_database_code 2236466
_cod_database_fobs_code 2236466

loop_
_symmetry_equiv_pos_as_xyz
'x, y, z'
'-x, y, -z+1/2'
'x+1/2, y+1/2, z'
'-x+1/2, y+1/2, -z+1/2'
'-x, -y, -z'
'x, -y, z-1/2'
'-x+1/2, -y+1/2, -z'
'x+1/2, -y+1/2, z-1/2'

loop_
_atom_site_type_symbol
_atom_site_label
_atom_site_fract_x
_atom_site_fract_y
_atom_site_fract_z
_atom_site_U_iso_or_equiv
_atom_site_adp_type
_atom_site_calc_flag
_atom_site_refinement_flags
_atom_site_occupancy
P P1 0.88187(3) -0.11053(5) 0.72824(3) 0.03726(16) Uani d . 1
C C1 0.81798(13) -0.0719(2) 0.74770(11) 0.0410(6) Uani d . 1
C C2 0.80127(16) 0.0298(2) 0.74235(14) 0.0549(8) Uani d . 1
H H2 0.8229 0.0768 0.73 0.066 Uiso calc R 1
C C3 0.7526(2) 0.0623(3) 0.75522(17) 0.0752(11) Uani d . 1
H H3 0.7419 0.1313 0.7518 0.09 Uiso calc R 1
C C4 0.71999(19) -0.0065(3) 0.77297(17) 0.0768(11) Uani d . 1
H H4 0.6865 0.0155 0.7804 0.092 Uiso calc R 1
C C5 0.73669(16) -0.1068(3) 0.77967(14) 0.0621(9) Uani d . 1
H H5 0.7148 -0.1534 0.792 0.075 Uiso calc R 1
C C6 0.78618(15) -0.1396(2) 0.76812(13) 0.0524(7) Uani d . 1
H H6 0.7983 -0.2079 0.7741 0.063 Uiso calc R 1
C C7 0.84532(13) -0.19569(19) 0.66282(12) 0.0411(6) Uani d . 1
C C8 0.87874(15) -0.2110(2) 0.62867(14) 0.0547(8) Uani d . 1
H H8 0.9177 -0.1797 0.6398 0.066 Uiso calc R 1
C C9 0.85363(17) -0.2730(3) 0.57799(15) 0.0671(10) Uani d . 1
H H9 0.8756 -0.2824 0.5548 0.081 Uiso calc R 1
C C10 0.79721(18) -0.3200(3) 0.56208(15) 0.0706(10) Uani d . 1
H H10 0.7811 -0.3625 0.5285 0.085 Uiso calc R 1
C C11 0.76397(18) -0.3051(3) 0.59513(16) 0.0694(10) Uani d . 1
H H11 0.7249 -0.3363 0.5835 0.083 Uiso calc R 1
C C12 0.78835(15) -0.2437(2) 0.64586(13) 0.0560(8) Uani d . 1
H H12 0.7659 -0.2349 0.6686 0.067 Uiso calc R 1
C C13 0.92309(13) -0.2033(2) 0.78900(12) 0.0436(6) Uani d . 1
C C14 0.93637(16) -0.3018(2) 0.77782(15) 0.0613(9) Uani d . 1
H H14 0.9245 -0.3234 0.7384 0.074 Uiso calc R 1
C C15 0.96749(18) -0.3687(3) 0.82533(18) 0.0770(11) Uani d . 1
H H15 0.9769 -0.4345 0.8174 0.092 Uiso calc R 1
C C16 0.98448(17) -0.3396(3) 0.88318(17) 0.0736(11) Uani d . 1
H H16 1.0041 -0.3856 0.9146 0.088 Uiso calc R 1
C C17 0.97239(17) -0.2422(3) 0.89466(15) 0.0717(10) Uani d . 1
H H17 0.9847 -0.2213 0.9342 0.086 Uiso calc R 1
C C18 0.94185(15) -0.1738(3) 0.84792(14) 0.0585(8) Uani d . 1
H H18 0.934 -0.1074 0.8564 0.07 Uiso calc R 1
P P2 0.86831(3) 0.09673(5) 0.62360(3) 0.03564(16) Uani d . 1
C C19 0.88124(12) 0.2359(2) 0.63031(12) 0.0401(6) Uani d . 1
C C20 0.90876(14) 0.2779(2) 0.68686(13) 0.0521(8) Uani d . 1
H H20 0.9236 0.2352 0.7203 0.063 Uiso calc R 1
C C21 0.91480(16) 0.3830(2) 0.69503(15) 0.0636(9) Uani d . 1
H H21 0.9334 0.4101 0.7337 0.076 Uiso calc R 1
C C22 0.89343(16) 0.4465(2) 0.64633(17) 0.0654(9) Uani d . 1
H H22 0.8971 0.517 0.6518 0.079 Uiso calc R 1
C C23 0.86680(18) 0.4065(3) 0.58989(17) 0.0717(10) Uani d . 1
H H23 0.8526 0.4499 0.5567 0.086 Uiso calc R 1
C C24 0.86062(16) 0.3016(2) 0.58135(14) 0.0593(8) Uani d . 1
H H24 0.8425 0.275 0.5425 0.071 Uiso calc R 1
C C25 0.78347(12) 0.0915(2) 0.60350(11) 0.0398(6) Uani d . 1
C C26 0.74864(14) 0.1729(2) 0.60884(13) 0.0523(7) Uani d . 1
H H26 0.7679 0.2362 0.6214 0.063 Uiso calc R 1
C C27 0.68550(16) 0.1614(3) 0.59578(16) 0.0680(9) Uani d . 1
H H27 0.6628 0.2171 0.5995 0.082 Uiso calc R 1
C C28 0.65644(16) 0.0694(3) 0.57752(16) 0.0685(10) Uani d . 1
H H28 0.6143 0.0619 0.5697 0.082 Uiso calc R 1
C C29 0.68964(15) -0.0129(3) 0.57065(15) 0.0597(8) Uani d . 1
H H29 0.6696 -0.0755 0.5574 0.072 Uiso calc R 1
C C30 0.75280(14) -0.0021(2) 0.58356(13) 0.0470(7) Uani d . 1
H H30 0.775 -0.0577 0.5789 0.056 Uiso calc R 1
C C31 0.86728(13) 0.0638(2) 0.55073(12) 0.0414(6) Uani d . 1
C C32 0.81587(15) 0.0855(2) 0.49619(12) 0.0545(8) Uani d . 1
H H32 0.7809 0.1187 0.4962 0.065 Uiso calc R 1
C C33 0.81608(19) 0.0587(3) 0.44229(14) 0.0676(10) Uani d . 1
H H33 0.7815 0.0745 0.4063 0.081 Uiso calc R 1
C C34 0.8669(2) 0.0088(3) 0.44120(16) 0.0728(11) Uani d . 1
H H34 0.8673 -0.0083 0.4047 0.087 Uiso calc R 1
C C35 0.9171(2) -0.0156(3) 0.49460(19) 0.0835(12) Uani d . 1
H H35 0.9514 -0.0503 0.4942 0.1 Uiso calc R 1
C C36 0.91725(16) 0.0110(3) 0.54926(15) 0.0639(9) Uani d . 1
H H36 0.9513 -0.007 0.5851 0.077 Uiso calc R 1
Rh Rh1 0.941218(9) 0.013747(14) 0.708963(9) 0.03409(7) Uani d . 1
C C40 1.01769(13) 0.0593(2) 0.70298(12) 0.0435(7) Uani d . 1
O O40 1.04318(10) 0.09216(19) 0.67507(10) 0.0660(6) Uani d . 1

loop_
_atom_site_aniso_label
_atom_site_aniso_U_11
_atom_site_aniso_U_22
_atom_site_aniso_U_33
_atom_site_aniso_U_12
_atom_site_aniso_U_13
_atom_site_aniso_U_23
P1 0.0398(4) 0.0314(3) 0.0343(3) -0.0018(3) 0.0101(3) -0.0004(3)
C1 0.0425(15) 0.0420(16) 0.0325(13) -0.0010(12) 0.0106(12) -0.0010(11)
C2 0.072(2) 0.0469(18) 0.0517(18) 0.0104(15) 0.0326(16) 0.0081(14)
C3 0.094(3) 0.064(2) 0.081(3) 0.031(2) 0.051(2) 0.015(2)
C4 0.075(3) 0.101(3) 0.071(2) 0.027(2) 0.048(2) 0.016(2)
C5 0.063(2) 0.078(2) 0.0519(19) -0.0085(18) 0.0311(17) 0.0064(17)
C6 0.0587(19) 0.0476(17) 0.0506(17) -0.0074(14) 0.0234(15) -0.0024(14)
C7 0.0443(15) 0.0309(13) 0.0369(14) 0.0001(11) 0.0071(12) -0.0004(11)
C8 0.0515(18) 0.0554(19) 0.0513(18) 0.0051(15) 0.0169(15) -0.0078(14)
C9 0.074(2) 0.068(2) 0.0511(19) 0.0114(19) 0.0190(17) -0.0148(17)
C10 0.080(3) 0.056(2) 0.0483(19) 0.0008(19) 0.0029(18) -0.0171(16)
C11 0.072(2) 0.059(2) 0.063(2) -0.0199(18) 0.0158(19) -0.0109(17)
C12 0.061(2) 0.0533(19) 0.0499(17) -0.0183(15) 0.0205(15) -0.0082(14)
C13 0.0429(15) 0.0394(15) 0.0425(15) 0.0003(12) 0.0129(13) 0.0071(12)
C14 0.067(2) 0.0473(18) 0.0561(19) 0.0123(16) 0.0140(16) 0.0040(15)
C15 0.081(3) 0.049(2) 0.079(3) 0.0132(19) 0.014(2) 0.0149(19)
C16 0.063(2) 0.067(2) 0.073(3) 0.0084(18) 0.0131(19) 0.035(2)
C17 0.071(2) 0.084(3) 0.0462(19) 0.000(2) 0.0128(17) 0.0166(18)
C18 0.067(2) 0.0502(18) 0.0500(18) -0.0006(16) 0.0172(16) 0.0045(14)
P2 0.0333(3) 0.0350(4) 0.0313(3) 0.0018(3) 0.0071(3) 0.0008(3)
C19 0.0349(14) 0.0352(14) 0.0426(15) 0.0018(11) 0.0097(11) 0.0019(11)
C20 0.0530(18) 0.0422(16) 0.0472(17) 0.0042(14) 0.0087(14) -0.0011(13)
C21 0.067(2) 0.0438(18) 0.062(2) -0.0012(16) 0.0106(16) -0.0124(15)
C22 0.066(2) 0.0346(16) 0.087(3) -0.0006(15) 0.025(2) -0.0032(17)
C23 0.088(3) 0.0410(18) 0.075(2) 0.0024(17) 0.025(2) 0.0164(17)
C24 0.072(2) 0.0459(18) 0.0479(18) -0.0008(16) 0.0146(16) 0.0047(14)
C25 0.0343(14) 0.0432(15) 0.0334(13) 0.0033(11) 0.0067(11) 0.0032(11)
C26 0.0454(17) 0.0526(18) 0.0557(18) 0.0042(14) 0.0188(15) -0.0013(14)
C27 0.051(2) 0.075(2) 0.082(2) 0.0142(18) 0.0320(19) 0.0062(19)
C28 0.0387(17) 0.086(3) 0.076(2) -0.0043(18) 0.0207(17) 0.012(2)
C29 0.0460(17) 0.060(2) 0.064(2) -0.0115(15) 0.0156(15) 0.0076(16)
C30 0.0418(15) 0.0487(17) 0.0435(15) -0.0005(13) 0.0118(12) 0.0039(12)
C31 0.0430(15) 0.0404(15) 0.0372(14) -0.0042(12) 0.0141(12) -0.0014(11)
C32 0.062(2) 0.0548(18) 0.0376(15) 0.0089(15) 0.0132(14) 0.0042(13)
C33 0.092(3) 0.063(2) 0.0361(16) -0.003(2) 0.0164(17) 0.0008(15)
C34 0.096(3) 0.081(3) 0.051(2) -0.026(2) 0.040(2) -0.0163(18)
C35 0.071(3) 0.111(3) 0.080(3) -0.006(2) 0.044(2) -0.027(2)
C36 0.0499(18) 0.085(3) 0.0538(19) 0.0008(17) 0.0195(15) -0.0136(17)
Rh1 0.03109(11) 0.03049(11) 0.03132(11) -0.00057(8) 0.00472(8) 0.00033(8)
C40 0.0425(16) 0.0366(14) 0.0378(14) -0.0003(12) 0.0047(12) 0.0054(12)
O40 0.0493(13) 0.0884(17) 0.0531(13) -0.0058(12) 0.0154(11) 0.0280(12)

loop_
_atom_type_symbol
_atom_type_description
_atom_type_scat_dispersion_real
_atom_type_scat_dispersion_imag
_atom_type_scat_source
C C 0.0033 0.0016 'International Tables Vol C Tables 4.2.6.8 and 6.1.1.4'
H H 0 0 'International Tables Vol C Tables 4.2.6.8 and 6.1.1.4'
O O 0.0106 0.006 'International Tables Vol C Tables 4.2.6.8 and 6.1.1.4'
P P 0.1023 0.0942 'International Tables Vol C Tables 4.2.6.8 and 6.1.1.4'
Rh Rh -1.1178 0.9187 'International Tables Vol C Tables 4.2.6.8 and 6.1.1.4'

loop_
_geom_angle_atom_site_label_1
_geom_angle_atom_site_label_2
_geom_angle_atom_site_label_3
_geom_angle_site_symmetry_1
_geom_angle_site_symmetry_3
_geom_angle
C1 P1 C7 . . 105.72(13)
C1 P1 C13 . . 99.86(13)
C7 P1 C13 . . 101.28(12)
C1 P1 Rh1 . . 119.62(9)
C7 P1 Rh1 . . 109.80(9)
C13 P1 Rh1 . . 118.38(9)
C2 C1 C6 . . 118.3(3)
C2 C1 P1 . . 118.2(2)
C6 C1 P1 . . 123.4(2)
C1 C2 C3 . . 120.4(3)
C1 C2 H2 . . 119.8
C3 C2 H2 . . 119.8
C4 C3 C2 . . 120.3(3)
C4 C3 H3 . . 119.8
C2 C3 H3 . . 119.8
C5 C4 C3 . . 120.0(3)
C5 C4 H4 . . 120
C3 C4 H4 . . 120
C4 C5 C6 . . 120.0(3)
C4 C5 H5 . . 120
C6 C5 H5 . . 120
C5 C6 C1 . . 120.8(3)
C5 C6 H6 . . 119.6
C1 C6 H6 . . 119.6
C12 C7 C8 . . 118.9(3)
C12 C7 P1 . . 124.7(2)
C8 C7 P1 . . 116.4(2)
C9 C8 C7 . . 119.7(3)
C9 C8 H8 . . 120.1
C7 C8 H8 . . 120.1
C10 C9 C8 . . 120.4(3)
C10 C9 H9 . . 119.8
C8 C9 H9 . . 119.8
C9 C10 C11 . . 120.3(3)
C9 C10 H10 . . 119.9
C11 C10 H10 . . 119.9
C10 C11 C12 . . 120.1(3)
C10 C11 H11 . . 120
C12 C11 H11 . . 120
C7 C12 C11 . . 120.6(3)
C7 C12 H12 . . 119.7
C11 C12 H12 . . 119.7
C18 C13 C14 . . 118.4(3)
C18 C13 P1 . . 119.2(2)
C14 C13 P1 . . 122.5(2)
C13 C14 C15 . . 120.1(3)
C13 C14 H14 . . 120
C15 C14 H14 . . 120
C16 C15 C14 . . 121.1(3)
C16 C15 H15 . . 119.4
C14 C15 H15 . . 119.4
C15 C16 C17 . . 119.2(3)
C15 C16 H16 . . 120.4
C17 C16 H16 . . 120.4
C16 C17 C18 . . 120.7(3)
C16 C17 H17 . . 119.7
C18 C17 H17 . . 119.7
C13 C18 C17 . . 120.6(3)
C13 C18 H18 . . 119.7
C17 C18 H18 . . 119.7
C31 P2 C25 . . 100.08(12)
C31 P2 C19 . . 104.56(13)
C25 P2 C19 . . 100.32(12)
C31 P2 Rh1 . . 117.82(9)
C25 P2 Rh1 . . 121.02(9)
C19 P2 Rh1 . . 110.55(8)
C20 C19 C24 . . 118.0(3)
C20 C19 P2 . . 118.3(2)
C24 C19 P2 . . 123.5(2)
C19 C20 C21 . . 121.2(3)
C19 C20 H20 . . 119.4
C21 C20 H20 . . 119.4
C22 C21 C20 . . 120.0(3)
C22 C21 H21 . . 120
C20 C21 H21 . . 120
C23 C22 C21 . . 119.8(3)
C23 C22 H22 . . 120.1
C21 C22 H22 . . 120.1
C22 C23 C24 . . 120.5(3)
C22 C23 H23 . . 119.7
C24 C23 H23 . . 119.7
C19 C24 C23 . . 120.4(3)
C19 C24 H24 . . 119.8
C23 C24 H24 . . 119.8
C26 C25 C30 . . 118.0(3)
C26 C25 P2 . . 124.4(2)
C30 C25 P2 . . 117.6(2)
C25 C26 C27 . . 121.0(3)
C25 C26 H26 . . 119.5
C27 C26 H26 . . 119.5
C28 C27 C26 . . 120.5(3)
C28 C27 H27 . . 119.8
C26 C27 H27 . . 119.8
C27 C28 C29 . . 119.9(3)
C27 C28 H28 . . 120
C29 C28 H28 . . 120
C28 C29 C30 . . 119.9(3)
C28 C29 H29 . . 120
C30 C29 H29 . . 120
C29 C30 C25 . . 120.6(3)
C29 C30 H30 . . 119.7
C25 C30 H30 . . 119.7
C36 C31 C32 . . 118.1(3)
C36 C31 P2 . . 119.6(2)
C32 C31 P2 . . 122.2(2)
C33 C32 C31 . . 121.0(3)
C33 C32 H32 . . 119.5
C31 C32 H32 . . 119.5
C34 C33 C32 . . 120.5(3)
C34 C33 H33 . . 119.7
C32 C33 H33 . . 119.7
C35 C34 C33 . . 119.1(3)
C35 C34 H34 . . 120.4
C33 C34 H34 . . 120.4
C34 C35 C36 . . 120.8(4)
C34 C35 H35 . . 119.6
C36 C35 H35 . . 119.6
C31 C36 C35 . . 120.4(3)
C31 C36 H36 . . 119.8
C35 C36 H36 . . 119.8
C40 Rh1 C40 . 2_756 87.93(14)
C40 Rh1 P1 . . 151.76(8)
C40 Rh1 P1 2_756 . 92.09(9)
C40 Rh1 P2 . . 97.56(8)
C40 Rh1 P2 2_756 . 130.38(8)
P1 Rh1 P2 . . 103.76(3)
C40 Rh1 Rh1 . 2_756 50.44(8)
C40 Rh1 Rh1 2_756 2_756 47.66(8)
P1 Rh1 Rh1 . 2_756 111.635(19)
P2 Rh1 Rh1 . 2_756 144.50(2)
O40 C40 Rh1 . . 151.0(2)
O40 C40 Rh1 . 2_756 127.0(2)
Rh1 C40 Rh1 . 2_756 81.90(11)

loop_
_geom_bond_atom_site_label_1
_geom_bond_atom_site_label_2
_geom_bond_site_symmetry_2
_geom_bond_distance
P1 C1 . 1.836(3)
P1 C7 . 1.838(3)
P1 C13 . 1.843(3)
P1 Rh1 . 2.3222(7)
C1 C2 . 1.376(4)
C1 C6 . 1.387(4)
C2 C3 . 1.382(5)
C2 H2 . 0.93
C3 C4 . 1.372(5)
C3 H3 . 0.93
C4 C5 . 1.359(5)
C4 H4 . 0.93
C5 C6 . 1.382(4)
C5 H5 . 0.93
C6 H6 . 0.93
C7 C12 . 1.372(4)
C7 C8 . 1.393(4)
C8 C9 . 1.389(4)
C8 H8 . 0.93
C9 C10 . 1.358(5)
C9 H9 . 0.93
C10 C11 . 1.366(5)
C10 H10 . 0.93
C11 C12 . 1.384(4)
C11 H11 . 0.93
C12 H12 . 0.93
C13 C18 . 1.378(4)
C13 C14 . 1.381(4)
C14 C15 . 1.389(4)
C14 H14 . 0.93
C15 C16 . 1.358(5)
C15 H15 . 0.93
C16 C17 . 1.361(5)
C16 H16 . 0.93
C17 C18 . 1.388(4)
C17 H17 . 0.93
C18 H18 . 0.93
P2 C31 . 1.837(3)
P2 C25 . 1.838(3)
P2 C19 . 1.841(3)
P2 Rh1 . 2.3283(8)
C19 C20 . 1.372(4)
C19 C24 . 1.386(4)
C20 C21 . 1.387(4)
C20 H20 . 0.93
C21 C22 . 1.364(5)
C21 H21 . 0.93
C22 C23 . 1.359(5)
C22 H22 . 0.93
C23 C24 . 1.386(4)
C23 H23 . 0.93
C24 H24 . 0.93
C25 C26 . 1.384(4)
C25 C30 . 1.397(4)
C26 C27 . 1.386(4)
C26 H26 . 0.93
C27 C28 . 1.361(5)
C27 H27 . 0.93
C28 C29 . 1.383(5)
C28 H28 . 0.93
C29 C30 . 1.386(4)
C29 H29 . 0.93
C30 H30 . 0.93
C31 C36 . 1.377(4)
C31 C32 . 1.394(4)
C32 C33 . 1.376(4)
C32 H32 . 0.93
C33 C34 . 1.373(5)
C33 H33 . 0.93
C34 C35 . 1.372(6)
C34 H34 . 0.93
C35 C36 . 1.390(5)
C35 H35 . 0.93
C36 H36 . 0.93
Rh1 C40 . 1.961(3)
Rh1 C40 2_756 2.045(3)
Rh1 Rh1 2_756 2.6266(8)
C40 O40 . 1.173(3)
C40 Rh1 2_756 2.045(3)

loop_
_geom_torsion_atom_site_label_1
_geom_torsion_atom_site_label_2
_geom_torsion_atom_site_label_3
_geom_torsion_atom_site_label_4
_geom_torsion_site_symmetry_1
_geom_torsion_site_symmetry_4
_geom_torsion
C7 P1 C1 C2 . . -115.7(2)
C13 P1 C1 C2 . . 139.5(2)
Rh1 P1 C1 C2 . . 8.7(3)
C7 P1 C1 C6 . . 65.1(3)
C13 P1 C1 C6 . . -39.7(3)
Rh1 P1 C1 C6 . . -170.5(2)
C6 C1 C2 C3 . . -2.1(5)
P1 C1 C2 C3 . . 178.6(3)
C1 C2 C3 C4 . . -0.6(6)
C2 C3 C4 C5 . . 1.9(6)
C3 C4 C5 C6 . . -0.5(6)
C4 C5 C6 C1 . . -2.2(5)
C2 C1 C6 C5 . . 3.5(4)
P1 C1 C6 C5 . . -177.3(2)
C1 P1 C7 C12 . . -18.3(3)
C13 P1 C7 C12 . . 85.5(3)
Rh1 P1 C7 C12 . . -148.6(2)
C1 P1 C7 C8 . . 161.5(2)
C13 P1 C7 C8 . . -94.8(2)
Rh1 P1 C7 C8 . . 31.2(2)
C12 C7 C8 C9 . . 0.8(4)
P1 C7 C8 C9 . . -179.0(2)
C7 C8 C9 C10 . . -1.0(5)
C8 C9 C10 C11 . . 1.3(6)
C9 C10 C11 C12 . . -1.4(6)
C8 C7 C12 C11 . . -1.0(5)
P1 C7 C12 C11 . . 178.8(2)
C10 C11 C12 C7 . . 1.3(5)
C1 P1 C13 C18 . . -53.5(3)
C7 P1 C13 C18 . . -161.9(3)
Rh1 P1 C13 C18 . . 78.1(3)
C1 P1 C13 C14 . . 126.8(3)
C7 P1 C13 C14 . . 18.5(3)
Rh1 P1 C13 C14 . . -101.5(3)
C18 C13 C14 C15 . . 0.5(5)
P1 C13 C14 C15 . . -179.9(3)
C13 C14 C15 C16 . . 1.1(6)
C14 C15 C16 C17 . . -2.0(6)
C15 C16 C17 C18 . . 1.4(6)
C14 C13 C18 C17 . . -1.1(5)
P1 C13 C18 C17 . . 179.3(3)
C16 C17 C18 C13 . . 0.2(5)
C31 P2 C19 C20 . . -154.4(2)
C25 P2 C19 C20 . . 102.2(2)
Rh1 P2 C19 C20 . . -26.6(3)
C31 P2 C19 C24 . . 30.4(3)
C25 P2 C19 C24 . . -73.0(3)
Rh1 P2 C19 C24 . . 158.1(2)
C24 C19 C20 C21 . . 1.2(5)
P2 C19 C20 C21 . . -174.3(3)
C19 C20 C21 C22 . . -0.3(5)
C20 C21 C22 C23 . . -0.6(6)
C21 C22 C23 C24 . . 0.6(6)
C20 C19 C24 C23 . . -1.2(5)
P2 C19 C24 C23 . . 174.0(3)
C22 C23 C24 C19 . . 0.3(6)
C31 P2 C25 C26 . . -120.9(3)
C19 P2 C25 C26 . . -13.9(3)
Rh1 P2 C25 C26 . . 107.8(2)
C31 P2 C25 C30 . . 61.5(2)
C19 P2 C25 C30 . . 168.5(2)
Rh1 P2 C25 C30 . . -69.8(2)
C30 C25 C26 C27 . . 1.1(4)
P2 C25 C26 C27 . . -176.5(2)
C25 C26 C27 C28 . . 0.2(5)
C26 C27 C28 C29 . . -1.4(6)
C27 C28 C29 C30 . . 1.3(5)
C28 C29 C30 C25 . . 0.0(5)
C26 C25 C30 C29 . . -1.1(4)
P2 C25 C30 C29 . . 176.6(2)
C25 P2 C31 C36 . . -148.2(3)
C19 P2 C31 C36 . . 108.3(3)
Rh1 P2 C31 C36 . . -14.9(3)
C25 P2 C31 C32 . . 28.3(3)
C19 P2 C31 C32 . . -75.2(3)
Rh1 P2 C31 C32 . . 161.6(2)
C36 C31 C32 C33 . . -2.6(5)
P2 C31 C32 C33 . . -179.1(3)
C31 C32 C33 C34 . . 0.7(5)
C32 C33 C34 C35 . . 1.1(6)
C33 C34 C35 C36 . . -1.0(6)
C32 C31 C36 C35 . . 2.7(5)
P2 C31 C36 C35 . . 179.3(3)
C34 C35 C36 C31 . . -1.0(6)
C1 P1 Rh1 C40 . . 158.53(19)
C7 P1 Rh1 C40 . . -79.1(2)
C13 P1 Rh1 C40 . . 36.5(2)
C1 P1 Rh1 C40 . 2_756 69.02(13)
C7 P1 Rh1 C40 . 2_756 -168.58(12)
C13 P1 Rh1 C40 . 2_756 -53.06(13)
C1 P1 Rh1 P2 . . -63.55(10)
C7 P1 Rh1 P2 . . 58.85(9)
C13 P1 Rh1 P2 . . 174.37(11)
C1 P1 Rh1 Rh1 . 2_756 113.74(9)
C7 P1 Rh1 Rh1 . 2_756 -123.86(9)
C13 P1 Rh1 Rh1 . 2_756 -8.34(11)
C31 P2 Rh1 C40 . . 59.88(13)
C25 P2 Rh1 C40 . . -176.87(13)
C19 P2 Rh1 C40 . . -60.21(13)
C31 P2 Rh1 C40 . 2_756 153.61(15)
C25 P2 Rh1 C40 . 2_756 -83.14(15)
C19 P2 Rh1 C40 . 2_756 33.52(15)
C31 P2 Rh1 P1 . . -101.46(10)
C25 P2 Rh1 P1 . . 21.78(11)
C19 P2 Rh1 P1 . . 138.45(10)
C31 P2 Rh1 Rh1 . 2_756 82.89(11)
C25 P2 Rh1 Rh1 . 2_756 -153.87(10)
C19 P2 Rh1 Rh1 . 2_756 -37.21(11)
C40 Rh1 C40 O40 2_756 . -150.3(5)
P1 Rh1 C40 O40 . . 119.1(5)
P2 Rh1 C40 O40 . . -19.8(5)
Rh1 Rh1 C40 O40 2_756 . 177.3(6)
C40 Rh1 C40 Rh1 2_756 2_756 32.40(14)
P1 Rh1 C40 Rh1 . 2_756 -58.2(2)
P2 Rh1 C40 Rh1 . 2_756 162.88(6)

loop_
_platon_squeeze_void_nr
_platon_squeeze_void_average_x
_platon_squeeze_void_average_y
_platon_squeeze_void_average_z
_platon_squeeze_void_volume
_platon_squeeze_void_count_electrons
_platon_squeeze_void_content
1 0.500 0.000 0.000 288 71 ' '
2 0.500 0.000 0.500 288 71 ' '
3 0.000 0.500 0.500 288 71 ' '
4 1.000 0.500 1.000 288 71 ' '
